data_4000856
loop_
_publ_author_name
'Murata, Tsuyoshi'
'Shao, Xiangfeng'
'Nakano, Yoshiaki'
'Yamochi, Hideki'
'Uruichi, Mikio'
'Yakushi, Kyuya'
'Saito, Gunzi'
'Tanaka, Koichiro'

_publ_section_title
;
 Tuning of Multi-Instabilities in Organic Alloy,
 [(EDO-TTF)1&#x2212;x(MeEDO-TTF)x]2PF6
;
_journal_issue 10
_journal_name_full 'Chemistry of Materials'
_journal_page_first 3121
_journal_paper_doi 10.1021/cm100051b
_journal_volume 22
_journal_year 2010
_chemical_formula_moiety 'C16.26 H12.52 O4 S8, F6 P1'
_chemical_formula_sum 'C16.26 H12.52 F6 O4 P S8'
_chemical_formula_weight 673.35
_chemical_name_common (Me0.13EDO-TTF)2PF6
_chemical_name_systematic
;
 ?
;
_space_group_IT_number 2
_symmetry_cell_setting triclinic
_symmetry_space_group_name_Hall '-P 1'
_symmetry_space_group_name_H-M 'P -1'
_atom_sites_solution_hydrogens geom
_atom_sites_solution_primary direct
_atom_sites_solution_secondary difmap
_audit_creation_method SHELXL-97
_cell_angle_alpha 93.380(6)
_cell_angle_beta 75.248(7)
_cell_angle_gamma 97.045(7)
_cell_formula_units_Z 1
_cell_length_a 7.2000(6)
_cell_length_b 7.3150(10)
_cell_length_c 12.0040(16)
_cell_measurement_temperature 250(2)
_cell_volume 606.52(13)
_computing_cell_refinement MAC-DENZO
_computing_data_collection 'DIP software (MAC Science)'
_computing_data_reduction MAC-DENZO
_computing_molecular_graphics 'ORTEP III'
_computing_structure_refinement 'SHELXL-97 (Sheldrick, 1997)'
_computing_structure_solution 'SHELXS-97 (Sheldrick, 1990)'
_diffrn_ambient_temperature 250(2)
_diffrn_measured_fraction_theta_full 0.913
_diffrn_measured_fraction_theta_max 0.913
_diffrn_measurement_device_type 'Mac Science DIP-2020K'
_diffrn_measurement_method theta/2theta
_diffrn_radiation_monochromator graphite
_diffrn_radiation_source 'fine-focus sealed tube'
_diffrn_radiation_type MoK\a
_diffrn_radiation_wavelength 0.71073
_diffrn_reflns_av_R_equivalents 0.0000
_diffrn_reflns_av_sigmaI/netI 0.0208
_diffrn_reflns_limit_h_max 8
_diffrn_reflns_limit_h_min 0
_diffrn_reflns_limit_k_max 8
_diffrn_reflns_limit_k_min -8
_diffrn_reflns_limit_l_max 14
_diffrn_reflns_limit_l_min -14
_diffrn_reflns_number 2165
_diffrn_reflns_theta_full 25.99
_diffrn_reflns_theta_max 25.99
_diffrn_reflns_theta_min 2.81
_exptl_absorpt_coefficient_mu 0.874
_exptl_absorpt_correction_type none
_exptl_crystal_colour black
_exptl_crystal_density_diffrn 1.844
_exptl_crystal_density_method 'not measured'
_exptl_crystal_description platelet
_exptl_crystal_F_000 339
_exptl_crystal_size_max 0.80
_exptl_crystal_size_mid 0.50
_exptl_crystal_size_min 0.15
_refine_diff_density_max 1.625
_refine_diff_density_min -1.410
_refine_diff_density_rms 0.534
_refine_ls_extinction_method none
_refine_ls_goodness_of_fit_ref 1.177
_refine_ls_hydrogen_treatment mixed
_refine_ls_matrix_type full
_refine_ls_number_parameters 188
_refine_ls_number_reflns 2165
_refine_ls_number_restraints 0
_refine_ls_restrained_S_all 1.177
_refine_ls_R_factor_all 0.0719
_refine_ls_R_factor_gt 0.0646
_refine_ls_shift/su_max 0.000
_refine_ls_shift/su_mean 0.000
_refine_ls_structure_factor_coef Fsqd
_refine_ls_weighting_details 'calc w=1/[\s^2^(Fo^2^)+(0.1132P)^2^+0.2064P] where P=(Fo^2^+2Fc^2^)/3'
_refine_ls_weighting_scheme calc
_refine_ls_wR_factor_gt 0.1719
_refine_ls_wR_factor_ref 0.1814
_reflns_number_gt 1763
_reflns_number_total 2165
_reflns_threshold_expression >2sigma(I)
_cod_data_source_file cm100051b_si_002.cif
_cod_data_source_block x=0.13_250K
_cod_database_code 4000856

loop_
_symmetry_equiv_pos_as_xyz
'x, y, z'
'-x, -y, -z'

loop_
_atom_site_label
_atom_site_type_symbol
_atom_site_fract_x
_atom_site_fract_y
_atom_site_fract_z
_atom_site_U_iso_or_equiv
_atom_site_adp_type
_atom_site_occupancy
_atom_site_symmetry_multiplicity
_atom_site_calc_flag
_atom_site_refinement_flags
S3 S 0.39226(11) 0.31536(12) 0.68210(7) 0.0441(3) Uani 1 1 d .
S4 S 0.21896(12) 0.15759(12) 0.46737(8) 0.0477(3) Uani 1 1 d .
S5 S 0.78514(11) 0.34481(11) 0.52513(7) 0.0404(3) Uani 1 1 d .
S6 S 0.61150(13) 0.18688(12) 0.31551(8) 0.0482(3) Uani 1 1 d .
O11 O 0.5499(4) 0.4158(4) 0.8568(2) 0.0594(7) Uani 1 1 d .
O12 O 0.9318(3) 0.4377(4) 0.7038(2) 0.0546(7) Uani 1 1 d .
C1 C 0.5385(4) 0.2875(4) 0.5432(3) 0.0361(7) Uani 1 1 d .
C2 C 0.4636(5) 0.2189(4) 0.4533(3) 0.0382(7) Uani 1 1 d .
C7 C 0.5867(5) 0.3806(5) 0.7417(3) 0.0434(8) Uani 1 1 d .
C8 C 0.2428(6) 0.0906(5) 0.3247(4) 0.0566(10) Uani 1 1 d .
H8 H 0.1273 0.0441 0.2951 0.068 Uiso 1 1 calc R
C9 C 0.7651(5) 0.3914(5) 0.6707(3) 0.0404(7) Uani 1 1 d .
C10 C 0.4233(7) 0.1031(5) 0.2543(4) 0.0596(10) Uani 1 1 d .
H10 H 0.4469 0.0657 0.1708 0.072 Uiso 1 1 calc R
C13A C 0.7153(9) 0.4008(12) 0.8996(5) 0.058(2) Uiso 0.623(18) 1 d P
C14A C 0.9064(15) 0.440(3) 0.8255(9) 0.058(4) Uiso 0.44(4) 1 d P
C13B C 0.7275(16) 0.515(2) 0.8906(10) 0.061(4) Uiso 0.377(18) 1 d P
C14B C 0.8932(11) 0.514(2) 0.8205(6) 0.050(3) Uiso 0.56(4) 1 d P
P16 P 0.0000 0.0000 0.0000 0.0599(5) Uani 1 2 d S
F17A F 0.064(2) 0.0158(14) 0.1144(11) 0.130(6) Uani 0.528(17) 1 d P
F18A F 0.126(3) 0.1724(19) -0.0441(10) 0.169(9) Uani 0.528(17) 1 d P
F19A F 0.143(3) -0.131(3) -0.0579(9) 0.169(10) Uani 0.528(17) 1 d P
F17B F -0.030(3) -0.028(3) 0.1267(10) 0.192(9) Uani 0.472(17) 1 d P
F18B F 0.018(6) -0.2048(19) -0.013(2) 0.246(15) Uani 0.472(17) 1 d P
F19B F 0.2153(12) 0.031(3) -0.0075(16) 0.158(7) Uani 0.472(17) 1 d P

loop_
_atom_site_aniso_label
_atom_site_aniso_U_11
_atom_site_aniso_U_22
_atom_site_aniso_U_33
_atom_site_aniso_U_23
_atom_site_aniso_U_13
_atom_site_aniso_U_12
S3 0.0284(5) 0.0471(5) 0.0520(6) -0.0005(4) -0.0011(4) 0.0054(4)
S4 0.0345(5) 0.0436(5) 0.0665(6) 0.0016(4) -0.0161(4) 0.0031(4)
S5 0.0278(5) 0.0475(5) 0.0431(5) 0.0016(4) -0.0040(3) 0.0041(4)
S6 0.0461(6) 0.0460(6) 0.0498(6) -0.0012(4) -0.0069(4) 0.0070(4)
O11 0.0492(15) 0.0758(19) 0.0469(14) -0.0063(12) -0.0013(11) 0.0093(13)
O12 0.0363(13) 0.0751(18) 0.0527(14) -0.0024(12) -0.0136(10) 0.0041(12)
C1 0.0261(15) 0.0313(15) 0.0493(17) 0.0053(12) -0.0040(12) 0.0068(11)
C2 0.0331(16) 0.0325(15) 0.0491(18) 0.0018(12) -0.0087(13) 0.0064(12)
C7 0.0407(18) 0.0426(18) 0.0443(18) 0.0007(13) -0.0053(13) 0.0060(14)
C8 0.058(2) 0.049(2) 0.068(3) 0.0041(17) -0.0290(19) -0.0026(17)
C9 0.0366(17) 0.0413(17) 0.0418(17) 0.0010(13) -0.0066(12) 0.0056(13)
C10 0.082(3) 0.047(2) 0.056(2) -0.0010(16) -0.029(2) 0.0018(19)
P16 0.0820(11) 0.0544(9) 0.0471(8) -0.0026(6) -0.0259(7) 0.0039(7)
F17A 0.234(16) 0.088(5) 0.115(10) -0.025(5) -0.134(12) 0.020(6)
F18A 0.244(16) 0.095(9) 0.128(9) 0.023(6) -0.019(8) -0.088(10)
F19A 0.233(16) 0.171(17) 0.093(6) 0.001(7) 0.026(7) 0.131(14)
F17B 0.220(17) 0.32(2) 0.040(5) 0.031(9) -0.007(7) 0.081(15)
F18B 0.57(4) 0.061(7) 0.23(2) -0.059(10) -0.31(3) 0.103(15)
F19B 0.060(5) 0.177(14) 0.248(18) 0.056(13) -0.053(7) 0.004(6)

loop_
_atom_type_symbol
_atom_type_description
_atom_type_scat_dispersion_real
_atom_type_scat_dispersion_imag
_atom_type_scat_source
C C 0.0033 0.0016 'International Tables Vol C Tables 4.2.6.8 and 6.1.1.4'
H H 0.0000 0.0000 'International Tables Vol C Tables 4.2.6.8 and 6.1.1.4'
F F 0.0171 0.0103 'International Tables Vol C Tables 4.2.6.8 and 6.1.1.4'
O O 0.0106 0.0060 'International Tables Vol C Tables 4.2.6.8 and 6.1.1.4'
P P 0.1023 0.0942 'International Tables Vol C Tables 4.2.6.8 and 6.1.1.4'
S S 0.1246 0.1234 'International Tables Vol C Tables 4.2.6.8 and 6.1.1.4'

loop_
_geom_angle_atom_site_label_1
_geom_angle_atom_site_label_2
_geom_angle_atom_site_label_3
_geom_angle
_geom_angle_site_symmetry_1
_geom_angle_site_symmetry_3
C7 S3 C1 93.61(15) . .
C8 S4 C2 95.14(17) . .
C9 S5 C1 93.82(15) . .
C10 S6 C2 94.92(18) . .
C7 O11 C13A 111.5(3) . .
C7 O11 C13B 111.3(5) . .
C13A O11 C13B 32.9(4) . .
C9 O12 C14A 113.5(5) . .
C9 O12 C14B 110.9(4) . .
C14A O12 C14B 22.9(5) . .
C2 C1 S5 121.3(3) . .
C2 C1 S3 121.9(3) . .
S5 C1 S3 116.76(19) . .
C1 C2 S4 123.0(3) . .
C1 C2 S6 121.6(3) . .
S4 C2 S6 115.41(19) . .
C9 C7 O11 124.0(3) . .
C9 C7 S3 117.8(3) . .
O11 C7 S3 118.2(2) . .
C10 C8 S4 117.6(3) . .
C7 C9 O12 125.1(3) . .
C7 C9 S5 117.8(3) . .
O12 C9 S5 117.1(2) . .
C8 C10 S6 116.9(3) . .
C13B C13A O11 79.9(10) . .
C13B C13A C14A 75.8(14) . .
O11 C13A C14A 119.8(7) . .
C13B C13A C14B 54.6(11) . .
O11 C13A C14B 108.1(6) . .
C14A C13A C14B 21.4(6) . .
C14B C14A O12 80.8(16) . .
C14B C14A C13A 91.3(18) . .
O12 C14A C13A 119.6(8) . .
C14B C14A C13B 58.2(16) . .
O12 C14A C13B 113.4(12) . .
C13A C14A C13B 33.5(5) . .
C13A C13B C14B 92.8(14) . .
C13A C13B C14A 70.8(13) . .
C14B C13B C14A 22.4(5) . .
C13A C13B O11 67.2(9) . .
C14B C13B O11 119.4(9) . .
C14A C13B O11 111.4(10) . .
C14A C14B C13B 99.5(18) . .
C14A C14B O12 76.3(15) . .
C13B C14B O12 126.1(8) . .
C14A C14B C13A 67.3(15) . .
C13B C14B C13A 32.6(6) . .
O12 C14B C13A 110.7(7) . .
F18A P16 F18A 180.0(13) . 2
F18A P16 F17B 114.7(10) . .
F18A P16 F17B 65.3(10) 2 .
F18A P16 F17B 65.3(10) . 2
F18A P16 F17B 114.7(10) 2 2
F17B P16 F17B 180.0(19) . 2
F18A P16 F19A 96.1(8) . .
F18A P16 F19A 83.9(8) 2 .
F17B P16 F19A 104.8(9) . .
F17B P16 F19A 75.2(9) 2 .
F18A P16 F19A 83.9(8) . 2
F18A P16 F19A 96.1(8) 2 2
F17B P16 F19A 75.2(9) . 2
F17B P16 F19A 104.8(9) 2 2
F19A P16 F19A 180.0(10) . 2
F18A P16 F18B 135.9(13) . .
F18A P16 F18B 44.1(13) 2 .
F17B P16 F18B 85.3(12) . .
F17B P16 F18B 94.7(12) 2 .
F19A P16 F18B 39.9(13) . .
F19A P16 F18B 140.1(13) 2 .
F18A P16 F18B 44.1(13) . 2
F18A P16 F18B 135.9(13) 2 2
F17B P16 F18B 94.7(12) . 2
F17B P16 F18B 85.3(12) 2 2
F19A P16 F18B 140.1(13) . 2
F19A P16 F18B 39.9(13) 2 2
F18B P16 F18B 180.000(2) . 2
F18A P16 F19B 56.4(7) . .
F18A P16 F19B 123.6(7) 2 .
F17B P16 F19B 87.4(8) . .
F17B P16 F19B 92.6(8) 2 .
F19A P16 F19B 55.4(7) . .
F19A P16 F19B 124.6(7) 2 .
F18B P16 F19B 88.0(11) . .
F18B P16 F19B 92.0(11) 2 .
F18A P16 F19B 123.6(7) . 2
F18A P16 F19B 56.4(7) 2 2
F17B P16 F19B 92.6(8) . 2
F17B P16 F19B 87.4(8) 2 2
F19A P16 F19B 124.6(7) . 2
F19A P16 F19B 55.4(7) 2 2
F18B P16 F19B 92.0(11) . 2
F18B P16 F19B 88.0(11) 2 2
F19B P16 F19B 180(2) . 2
F18A P16 F17A 92.2(7) . .
F18A P16 F17A 87.8(7) 2 .
F17B P16 F17A 26.4(10) . .
F17B P16 F17A 153.6(10) 2 .
F19A P16 F17A 94.7(7) . .
F19A P16 F17A 85.3(7) 2 .
F18B P16 F17A 92.5(6) . .
F18B P16 F17A 87.5(6) 2 .
F19B P16 F17A 62.2(7) . .
F19B P16 F17A 117.8(7) 2 .
F18A P16 F17A 87.8(7) . 2
F18A P16 F17A 92.2(7) 2 2
F17B P16 F17A 153.6(10) . 2
F17B P16 F17A 26.4(10) 2 2
F19A P16 F17A 85.3(7) . 2
F19A P16 F17A 94.7(7) 2 2
F18B P16 F17A 87.5(6) . 2
F18B P16 F17A 92.5(6) 2 2
F19B P16 F17A 117.8(7) . 2
F19B P16 F17A 62.2(7) 2 2
F17A P16 F17A 180.0(3) . 2
F17B F17A P16 72.9(15) . .
F17B F17A F19B 127.5(18) . .
P16 F17A F19B 57.9(5) . .
F18B F18A F19B 116.7(15) 2 .
F18B F18A P16 68.7(11) 2 .
F19B F18A P16 62.5(5) . .
F18B F18A F17B 94.4(13) 2 2
F19B F18A F17B 91.5(11) . 2
P16 F18A F17B 57.5(7) . 2
F18B F19A F19B 119.2(14) . .
F18B F19A P16 70.7(11) . .
F19B F19A P16 62.9(5) . .
F17A F17B P16 80.7(17) . .
F17A F17B F18A 127(2) . 2
P16 F17B F18A 57.2(6) . 2
F19A F18B F18A 136.7(14) . 2
F19A F18B P16 69.5(10) . .
F18A F18B P16 67.2(8) 2 .
F19A F19B F18A 104.1(10) . .
F19A F19B P16 61.8(6) . .
F18A F19B P16 61.1(5) . .
F19A F19B F17A 97.2(8) . .
F18A F19B F17A 93.5(9) . .
P16 F19B F17A 59.9(5) . .

loop_
_geom_bond_atom_site_label_1
_geom_bond_atom_site_label_2
_geom_bond_distance
_geom_bond_site_symmetry_2
S3 C7 1.734(4) .
S3 C1 1.746(3) .
S4 C8 1.725(4) .
S4 C2 1.731(3) .
S5 C9 1.734(3) .
S5 C1 1.735(3) .
S6 C10 1.733(4) .
S6 C2 1.744(3) .
O11 C7 1.353(4) .
O11 C13A 1.429(7) .
O11 C13B 1.527(12) .
O12 C9 1.356(4) .
O12 C14A 1.424(10) .
O12 C14B 1.447(8) .
C1 C2 1.369(5) .
C7 C9 1.345(5) .
C8 C10 1.354(6) .
C13A C13B 0.842(12) .
C13A C14A 1.441(12) .
C13A C14B 1.561(11) .
C14A C14B 0.571(12) .
C14A C13B 1.479(19) .
C13B C14B 1.274(13) .
P16 F18A 1.498(8) .
P16 F18A 1.498(8) 2
P16 F17B 1.502(11) .
P16 F17B 1.502(11) 2
P16 F19A 1.504(9) .
P16 F19A 1.504(9) 2
P16 F18B 1.515(10) .
P16 F18B 1.515(10) 2
P16 F19B 1.519(8) .
P16 F19B 1.519(8) 2
P16 F17A 1.551(9) .
P16 F17A 1.551(9) 2
F17A F17B 0.70(3) .
F17A F19B 1.587(18) .
F18A F18B 1.13(3) 2
F18A F19B 1.426(16) .
F18A F17B 1.62(2) 2
F19A F18B 1.03(4) .
F19A F19B 1.405(17) .
F17B F18A 1.62(2) 2
F18B F18A 1.13(3) 2

loop_
_geom_torsion_atom_site_label_1
_geom_torsion_atom_site_label_2
_geom_torsion_atom_site_label_3
_geom_torsion_atom_site_label_4
_geom_torsion
_geom_torsion_site_symmetry_1
_geom_torsion_site_symmetry_4
C9 S5 C1 C2 -173.9(3) . .
C9 S5 C1 S3 4.3(2) . .
C7 S3 C1 C2 174.5(3) . .
C7 S3 C1 S5 -3.7(2) . .
S5 C1 C2 S4 179.35(15) . .
S3 C1 C2 S4 1.2(4) . .
S5 C1 C2 S6 -0.5(4) . .
S3 C1 C2 S6 -178.60(15) . .
C8 S4 C2 C1 179.6(3) . .
C8 S4 C2 S6 -0.6(2) . .
C10 S6 C2 C1 -179.7(3) . .
C10 S6 C2 S4 0.4(2) . .
C13A O11 C7 C9 -20.8(6) . .
C13B O11 C7 C9 14.6(7) . .
C13A O11 C7 S3 158.6(4) . .
C13B O11 C7 S3 -166.0(6) . .
C1 S3 C7 C9 1.2(3) . .
C1 S3 C7 O11 -178.2(3) . .
C2 S4 C8 C10 0.6(3) . .
O11 C7 C9 O12 0.3(6) . .
S3 C7 C9 O12 -179.0(3) . .
O11 C7 C9 S5 -179.0(3) . .
S3 C7 C9 S5 1.6(4) . .
C14A O12 C9 C7 11.8(11) . .
C14B O12 C9 C7 -12.8(8) . .
C14A O12 C9 S5 -168.8(10) . .
C14B O12 C9 S5 166.6(7) . .
C1 S5 C9 C7 -3.5(3) . .
C1 S5 C9 O12 177.1(3) . .
S4 C8 C10 S6 -0.4(4) . .
C2 S6 C10 C8 0.0(3) . .
C7 O11 C13A C13B 96.2(9) . .
C7 O11 C13A C14A 29.2(12) . .
C13B O11 C13A C14A -67.1(14) . .
C7 O11 C13A C14B 48.9(7) . .
C13B O11 C13A C14B -47.4(10) . .
C9 O12 C14A C14B -88.3(16) . .
C9 O12 C14A C13A -2(2) . .
C14B O12 C14A C13A 86(2) . .
C9 O12 C14A C13B -39.0(16) . .
C14B O12 C14A C13B 49.3(16) . .
C13B C13A C14A C14B -8.0(16) . .
O11 C13A C14A C14B 61.3(18) . .
C13B C13A C14A O12 -88.2(18) . .
O11 C13A C14A O12 -19(2) . .
C14B C13A C14A O12 -80(2) . .
O11 C13A C14A C13B 69.3(11) . .
C14B C13A C14A C13B 8.0(16) . .
O11 C13A C13B C14B -120.8(7) . .
C14A C13A C13B C14B 3.6(7) . .
O11 C13A C13B C14A -124.4(6) . .
C14B C13A C13B C14A -3.6(7) . .
C14A C13A C13B O11 124.4(6) . .
C14B C13A C13B O11 120.8(7) . .
C14B C14A C13B C13A 170.5(19) . .
O12 C14A C13B C13A 108.8(14) . .
O12 C14A C13B C14B -61.8(17) . .
C13A C14A C13B C14B -170.5(19) . .
C14B C14A C13B O11 115.8(17) . .
O12 C14A C13B O11 54.0(17) . .
C13A C14A C13B O11 -54.7(10) . .
C7 O11 C13B C13A -97.1(9) . .
C7 O11 C13B C14B -17.2(15) . .
C13A O11 C13B C14B 79.9(15) . .
C7 O11 C13B C14A -40.3(13) . .
C13A O11 C13B C14A 56.7(12) . .
O12 C14A C14B C13B 125.0(7) . .
C13A C14A C14B C13B 5.2(11) . .
C13A C14A C14B O12 -119.8(6) . .
C13B C14A C14B O12 -125.0(7) . .
O12 C14A C14B C13A 119.8(6) . .
C13B C14A C14B C13A -5.2(11) . .
C13A C13B C14B C14A -8.9(18) . .
O11 C13B C14B C14A -74.3(19) . .
C13A C13B C14B O12 70.9(17) . .
C14A C13B C14B O12 80(2) . .
O11 C13B C14B O12 6(2) . .
C14A C13B C14B C13A 8.9(18) . .
O11 C13B C14B C13A -65.3(12) . .
C9 O12 C14B C14A 101.1(15) . .
C9 O12 C14B C13B 9.3(18) . .
C14A O12 C14B C13B -92(2) . .
C9 O12 C14B C13A 42.2(10) . .
C14A O12 C14B C13A -58.9(16) . .
C13B C13A C14B C14A 170(2) . .
O11 C13A C14B C14A -126.8(16) . .
O11 C13A C14B C13B 62.8(11) . .
C14A C13A C14B C13B -170(2) . .
C13B C13A C14B O12 -125.3(14) . .
O11 C13A C14B O12 -62.5(10) . .
C14A C13A C14B O12 64.3(16) . .
F18A P16 F17A F17B 150(3) . .
F18A P16 F17A F17B -30(3) 2 .
F17B P16 F17A F17B 180.000(1) 2 .
F19A P16 F17A F17B -114(3) . .
F19A P16 F17A F17B 66(3) 2 .
F18B P16 F17A F17B -74(3) . .
F18B P16 F17A F17B 106(3) 2 .
F19B P16 F17A F17B -161(3) . .
F19B P16 F17A F17B 19(3) 2 .
F17A P16 F17A F17B 40(54) 2 .
F18A P16 F17A F19B -49.7(8) . .
F18A P16 F17A F19B 130.3(8) 2 .
F17B P16 F17A F19B 161(3) . .
F17B P16 F17A F19B -19(3) 2 .
F19A P16 F17A F19B 46.6(7) . .
F19A P16 F17A F19B -133.4(7) 2 .
F18B P16 F17A F19B 86.4(14) . .
F18B P16 F17A F19B -93.6(14) 2 .
F19B P16 F17A F19B 180.0 2 .
F17A P16 F17A F19B -160(50) 2 .
F18A P16 F18A F18B 68(100) 2 2
F17B P16 F18A F18B -69.8(14) . 2
F17B P16 F18A F18B 110.2(14) 2 2
F19A P16 F18A F18B -179.1(12) . 2
F19A P16 F18A F18B 0.9(12) 2 2
F18B P16 F18A F18B 180.000(1) . 2
F19B P16 F18A F18B -138.3(14) . 2
F19B P16 F18A F18B 41.7(14) 2 2
F17A P16 F18A F18B -84.1(11) . 2
F17A P16 F18A F18B 95.9(11) 2 2
F18A P16 F18A F19B -154(100) 2 .
F17B P16 F18A F19B 68.5(12) . .
F17B P16 F18A F19B -111.5(12) 2 .
F19A P16 F18A F19B -40.8(9) . .
F19A P16 F18A F19B 139.2(9) 2 .
F18B P16 F18A F19B -41.7(14) . .
F18B P16 F18A F19B 138.3(14) 2 .
F19B P16 F18A F19B 180.0 2 .
F17A P16 F18A F19B 54.1(9) . .
F17A P16 F18A F19B -125.9(9) 2 .
F18A P16 F18A F17B -42(100) 2 2
F17B P16 F18A F17B 180.0 . 2
F19A P16 F18A F17B 70.7(10) . 2
F19A P16 F18A F17B -109.3(10) 2 2
F18B P16 F18A F17B 69.8(14) . 2
F18B P16 F18A F17B -110.2(14) 2 2
F19B P16 F18A F17B 111.5(12) . 2
F19B P16 F18A F17B -68.5(12) 2 2
F17A P16 F18A F17B 165.6(12) . 2
F17A P16 F18A F17B -14.4(12) 2 2
F18A P16 F19A F18B -179.0(13) . .
F18A P16 F19A F18B 1.0(13) 2 .
F17B P16 F19A F18B 63.4(15) . .
F17B P16 F19A F18B -116.6(15) 2 .
F19A P16 F19A F18B -116(76) 2 .
F18B P16 F19A F18B 180.000(4) 2 .
F19B P16 F19A F18B 139.6(14) . .
F19B P16 F19A F18B -40.4(14) 2 .
F17A P16 F19A F18B 88.2(12) . .
F17A P16 F19A F18B -91.8(12) 2 .
F18A P16 F19A F19B 41.4(9) . .
F18A P16 F19A F19B -138.6(9) 2 .
F17B P16 F19A F19B -76.1(11) . .
F17B P16 F19A F19B 103.9(11) 2 .
F19A P16 F19A F19B 105(61) 2 .
F18B P16 F19A F19B -139.6(14) . .
F18B P16 F19A F19B 40.4(14) 2 .
F19B P16 F19A F19B 180.0 2 .
F17A P16 F19A F19B -51.3(8) . .
F17A P16 F19A F19B 128.7(8) 2 .
F19B F17A F17B P16 -21(3) . .
P16 F17A F17B F18A 36(2) . 2
F19B F17A F17B F18A 15(5) . 2
F18A P16 F17B F17A -34(3) . .
F18A P16 F17B F17A 146(3) 2 .
F17B P16 F17B F17A -141(49) 2 .
F19A P16 F17B F17A 70(3) . .
F19A P16 F17B F17A -110(3) 2 .
F18B P16 F17B F17A 105(3) . .
F18B P16 F17B F17A -75(3) 2 .
F19B P16 F17B F17A 17(2) . .
F19B P16 F17B F17A -163(2) 2 .
F17A P16 F17B F17A 180.0 2 .
F18A P16 F17B F18A 180.000(1) . 2
F17B P16 F17B F18A 73(51) 2 2
F19A P16 F17B F18A -76.0(11) . 2
F19A P16 F17B F18A 104.0(11) 2 2
F18B P16 F17B F18A -40.9(12) . 2
F18B P16 F17B F18A 139.1(12) 2 2
F19B P16 F17B F18A -129.1(9) . 2
F19B P16 F17B F18A 50.9(9) 2 2
F17A P16 F17B F18A -146(3) . 2
F17A P16 F17B F18A 34(3) 2 2
F19B F19A F18B F18A 39(3) . 2
P16 F19A F18B F18A -2(2) . 2
F19B F19A F18B P16 41.4(11) . .
F18A P16 F18B F19A 1.4(18) . .
F18A P16 F18B F19A -178.6(18) 2 .
F17B P16 F18B F19A -119.8(13) . .
F17B P16 F18B F19A 60.2(13) 2 .
F19A P16 F18B F19A 180.000(2) 2 .
F18B P16 F18B F19A 96(80) 2 .
F19B P16 F18B F19A -32.3(12) . .
F19B P16 F18B F19A 147.7(12) 2 .
F17A P16 F18B F19A -94.4(13) . .
F17A P16 F18B F19A 85.6(13) 2 .
F18A P16 F18B F18A 180.0 . 2
F17B P16 F18B F18A 58.8(13) . 2
F17B P16 F18B F18A -121.2(13) 2 2
F19A P16 F18B F18A 178.6(18) . 2
F19A P16 F18B F18A -1.4(18) 2 2
F18B P16 F18B F18A -86(82) 2 2
F19B P16 F18B F18A 146.3(12) . 2
F19B P16 F18B F18A -33.7(12) 2 2
F17A P16 F18B F18A 84.2(11) . 2
F17A P16 F18B F18A -95.8(11) 2 2
F18B F19A F19B F18A -90.0(18) . .
P16 F19A F19B F18A -45.4(8) . .
F18B F19A F19B P16 -44.5(15) . .
F18B F19A F19B F17A 5.5(18) . .
P16 F19A F19B F17A 50.1(6) . .
F18B F18A F19B F19A 89.8(16) 2 .
P16 F18A F19B F19A 45.8(8) . .
F17B F18A F19B F19A -5.9(11) 2 .
F18B F18A F19B P16 44.0(12) 2 .
F17B F18A F19B P16 -51.7(7) 2 .
F18B F18A F19B F17A -8.5(15) 2 .
P16 F18A F19B F17A -52.5(5) . .
F17B F18A F19B F17A -104.2(9) 2 .
F18A P16 F19B F19A -127.8(11) . .
F18A P16 F19B F19A 52.2(11) 2 .
F17B P16 F19B F19A 110.0(10) . .
F17B P16 F19B F19A -70.0(10) 2 .
F19A P16 F19B F19A 180.0 2 .
F18B P16 F19B F19A 24.6(11) . .
F18B P16 F19B F19A -155.4(11) 2 .
F19B P16 F19B F19A -19(100) 2 .
F17A P16 F19B F19A 118.4(9) . .
F17A P16 F19B F19A -61.6(9) 2 .
F18A P16 F19B F18A 180.0 2 .
F17B P16 F19B F18A -122.2(12) . .
F17B P16 F19B F18A 57.8(12) 2 .
F19A P16 F19B F18A 127.8(11) . .
F19A P16 F19B F18A -52.2(11) 2 .
F18B P16 F19B F18A 152.4(12) . .
F18B P16 F19B F18A -27.6(12) 2 .
F19B P16 F19B F18A 109(100) 2 .
F17A P16 F19B F18A -113.8(10) . .
F17A P16 F19B F18A 66.2(10) 2 .
F18A P16 F19B F17A 113.8(10) . .
F18A P16 F19B F17A -66.2(10) 2 .
F17B P16 F19B F17A -8.4(12) . .
F17B P16 F19B F17A 171.6(12) 2 .
F19A P16 F19B F17A -118.4(9) . .
F19A P16 F19B F17A 61.6(9) 2 .
F18B P16 F19B F17A -93.8(9) . .
F18B P16 F19B F17A 86.2(9) 2 .
F19B P16 F19B F17A -137(100) 2 .
F17A P16 F19B F17A 180.0 2 .
F17B F17A F19B F19A -28(4) . .
P16 F17A F19B F19A -51.4(7) . .
F17B F17A F19B F18A 77(4) . .
P16 F17A F19B F18A 53.4(6) . .
F17B F17A F19B P16 23(3) . .
